data_4021629
loop_
_publ_author_name
'Jeremy P. Scott'
'Steven F. Oliver'
'Karel M. J. Brands'
'Sarah E. Brewer'
'Antony J. Davies'
'Andrew D. Gibb'
'David Hands'
'Stephen P. Keen'
'Faye J. Sheen'
'Robert A. Reamer'
'Robert D. Wilson'
'Ulf-H. Dolling'

_publ_section_title
;
 Practical Asymmetric Synthesis of a \g-Secretase Inhibitor
 Exploiting Substrate-Controlled Intramolecular
 Nitrile Oxide-Olefin Cycloaddition
;
_journal_name_full 'Journal of Organic Chemistry'
_journal_page_first 3086
_journal_page_last 3092
_journal_paper_doi 10.1021/jo060033i
_journal_volume 71
_journal_year 2006
_chemical_formula_sum 'C23 H24 F5 N O4 S2'
_chemical_formula_weight 537.55
_chemical_name_systematic
; 
 ? 
;
_space_group_IT_number 145
_symmetry_cell_setting trigonal
_symmetry_space_group_name_Hall 'P 32'
_symmetry_space_group_name_H-M 'P 32'
_atom_sites_solution_hydrogens geom
_atom_sites_solution_primary direct
_atom_sites_solution_secondary difmap
_audit_creation_method SHELXL-97
_cell_angle_alpha 90.00
_cell_angle_beta 90.00
_cell_angle_gamma 120.00
_cell_formula_units_Z 3
_cell_length_a 11.4564(4)
_cell_length_b 11.4564(4)
_cell_length_c 16.2373(12)
_cell_measurement_temperature 298(2)
_cell_volume 1845.61(16)
_computing_structure_refinement 'SHELXL-97 (Sheldrick, 1997)'
_computing_structure_solution 'SHELXS-97 (Sheldrick, 1990)'
_diffrn_ambient_temperature 298(2)
_diffrn_measured_fraction_theta_full 1.000
_diffrn_measured_fraction_theta_max 1.000
_diffrn_radiation_monochromator graphite
_diffrn_radiation_source 'fine-focus sealed tube'
_diffrn_radiation_type MoK\a
_diffrn_radiation_wavelength 0.71073
_diffrn_reflns_av_R_equivalents 0.0412
_diffrn_reflns_av_sigmaI/netI 0.0408
_diffrn_reflns_limit_h_max 14
_diffrn_reflns_limit_h_min -14
_diffrn_reflns_limit_k_max 14
_diffrn_reflns_limit_k_min -14
_diffrn_reflns_limit_l_max 20
_diffrn_reflns_limit_l_min -20
_diffrn_reflns_number 19548
_diffrn_reflns_theta_full 26.33
_diffrn_reflns_theta_max 26.33
_diffrn_reflns_theta_min 2.05
_exptl_absorpt_coefficient_mu 0.285
_exptl_crystal_density_diffrn 1.451
_exptl_crystal_density_method 'not measured'
_exptl_crystal_F_000 834
_refine_diff_density_max 0.278
_refine_diff_density_min -0.183
_refine_diff_density_rms 0.040
_refine_ls_abs_structure_details 'Flack H D (1983), Acta Cryst. A39, 876-881'
_refine_ls_abs_structure_Flack 0.04(7)
_refine_ls_extinction_method none
_refine_ls_goodness_of_fit_ref 1.031
_refine_ls_hydrogen_treatment mixed
_refine_ls_matrix_type full
_refine_ls_number_parameters 345
_refine_ls_number_reflns 5014
_refine_ls_number_restraints 31
_refine_ls_restrained_S_all 1.038
_refine_ls_R_factor_all 0.0617
_refine_ls_R_factor_gt 0.0456
_refine_ls_shift/su_max 0.002
_refine_ls_shift/su_mean 0.000
_refine_ls_structure_factor_coef Fsqd
_refine_ls_weighting_details 'calc w=1/[\s^2^(Fo^2^)+(0.0588P)^2^+0.0077P] where P=(Fo^2^+2Fc^2^)/3'
_refine_ls_weighting_scheme calc
_refine_ls_wR_factor_gt 0.1025
_refine_ls_wR_factor_ref 0.1104
_reflns_number_gt 3929
_reflns_number_total 5014
_reflns_threshold_expression >2sigma(I)
_cod_data_source_file jo060033isi20060106_082605.cif
_cod_database_code 4021629

loop_
_symmetry_equiv_pos_as_xyz
'x, y, z'
'-y, x-y, z+2/3'
'-x+y, -x, z+1/3'

loop_
_atom_site_label
_atom_site_type_symbol
_atom_site_fract_x
_atom_site_fract_y
_atom_site_fract_z
_atom_site_U_iso_or_equiv
_atom_site_adp_type
_atom_site_occupancy
_atom_site_symmetry_multiplicity
_atom_site_calc_flag
_atom_site_refinement_flags
_atom_site_disorder_assembly
_atom_site_disorder_group
C1 C 0.5441(5) 1.1832(4) -0.1607(3) 0.0870(13) Uani 1 1 d D . .
C2 C 0.3663(4) 0.8607(3) -0.04248(19) 0.0666(9) Uani 1 1 d . A .
H2 H 0.3120 0.7691 -0.0532 0.080 Uiso 1 1 calc R . .
C3 C 0.4133(4) 0.9522(4) -0.10564(19) 0.0727(10) Uani 1 1 d . . .
H3 H 0.3919 0.9222 -0.1597 0.087 Uiso 1 1 calc R A .
C4 C 0.4912(4) 1.0869(4) -0.0901(2) 0.0597(8) Uani 1 1 d . A .
C5 C 0.5212(4) 1.1319(3) -0.0098(2) 0.0615(8) Uani 1 1 d . . .
H5 H 0.5724 1.2238 0.0009 0.074 Uiso 1 1 calc R A .
C6 C 0.4758(3) 1.0418(3) 0.05414(19) 0.0561(8) Uani 1 1 d . A .
H6 H 0.4957 1.0720 0.1083 0.067 Uiso 1 1 calc R . .
C7 C 0.4008(3) 0.9066(3) 0.03728(17) 0.0485(7) Uani 1 1 d . . .
C8 C 0.0206(3) 0.5520(3) 0.0685(2) 0.0577(8) Uani 1 1 d . . .
H8 H 0.0361 0.4919 0.0984 0.069 Uiso 1 1 calc R . .
C9 C -0.0699(4) 0.5061(4) 0.0058(2) 0.0685(9) Uani 1 1 d . . .
C10 C -0.1002(4) 0.5865(5) -0.0405(2) 0.0753(10) Uani 1 1 d . . .
H10 H -0.1642 0.5511 -0.0823 0.090 Uiso 1 1 calc R . .
C11 C -0.0329(4) 0.7209(4) -0.0232(2) 0.0738(10) Uani 1 1 d . . .
H11 H -0.0506 0.7795 -0.0531 0.089 Uiso 1 1 calc R . .
C12 C 0.0614(4) 0.7691(4) 0.0388(2) 0.0616(8) Uani 1 1 d . . .
C13 C 0.0908(3) 0.6893(3) 0.08814(17) 0.0502(7) Uani 1 1 d . A .
C14 C 0.1925(3) 0.7424(3) 0.15917(17) 0.0471(7) Uani 1 1 d . . .
C15 C 0.2009(3) 0.8624(3) 0.20647(17) 0.0527(7) Uani 1 1 d . A .
H15A H 0.2734 0.8947 0.2464 0.063 Uiso 1 1 calc R . .
H15B H 0.2209 0.9353 0.1684 0.063 Uiso 1 1 calc R . .
C16 C 0.1678(3) 0.6328(3) 0.2240(2) 0.0575(8) Uani 1 1 d . A .
H16A H 0.1616 0.5548 0.1964 0.069 Uiso 1 1 calc R . .
H16B H 0.2434 0.6676 0.2618 0.069 Uiso 1 1 calc R . .
C17 C 0.0385(4) 0.5905(4) 0.2721(2) 0.0697(9) Uani 1 1 d . . .
H17A H -0.0377 0.5450 0.2350 0.084 Uiso 1 1 calc R A .
H17B H 0.0293 0.5265 0.3143 0.084 Uiso 1 1 calc R . .
C18 C 0.0336(3) 0.7068(4) 0.31244(19) 0.0664(10) Uani 1 1 d . A .
H18 H -0.0580 0.6742 0.3330 0.080 Uiso 1 1 calc R . .
C19 C 0.0683(3) 0.8219(3) 0.25068(18) 0.0565(8) Uani 1 1 d . . .
H19 H -0.0028 0.7869 0.2088 0.068 Uiso 1 1 calc R A .
C20 C 0.0683(4) 0.9418(4) 0.29167(19) 0.0650(9) Uani 1 1 d . A .
H20A H 0.0928 1.0118 0.2506 0.078 Uiso 1 1 calc R . .
H20B H -0.0228 0.9135 0.3095 0.078 Uiso 1 1 calc R . .
C21 C 0.1619(4) 1.0024(5) 0.3650(2) 0.0769(11) Uani 1 1 d . . .
H21 H 0.2546 1.0375 0.3456 0.092 Uiso 1 1 calc R A .
C22 C 0.1542(6) 1.1175(6) 0.4069(3) 0.1052(16) Uani 1 1 d . A .
H22A H 0.0615 1.0850 0.4231 0.126 Uiso 1 1 calc R . .
H22B H 0.2079 1.1416 0.4568 0.126 Uiso 1 1 calc R . .
C23 C 0.1995(8) 1.2388(6) 0.3576(4) 0.152(3) Uani 1 1 d . . .
H23A H 0.2916 1.2729 0.3414 0.229 Uiso 1 1 calc R A .
H23B H 0.1928 1.3058 0.3894 0.229 Uiso 1 1 calc R . .
H23C H 0.1441 1.2177 0.3093 0.229 Uiso 1 1 calc R . .
F1 F 0.1285(3) 0.9034(2) 0.04930(14) 0.0923(8) Uani 1 1 d . . .
F2 F -0.1365(3) 0.3712(2) -0.01040(18) 0.1093(9) Uani 1 1 d . . .
F3 F 0.647(2) 1.2982(19) -0.1451(11) 0.186(15) Uani 0.302(16) 1 d PD A 1
F4 F 0.447(2) 1.210(3) -0.1781(12) 0.149(12) Uani 0.302(16) 1 d PD A 1
F5 F 0.562(3) 1.1371(18) -0.2253(7) 0.121(8) Uani 0.302(16) 1 d PD A 1
F3A F 0.6441(18) 1.1791(12) -0.1958(10) 0.196(6) Uani 0.698(16) 1 d PD A 2
F4A F 0.5983(9) 1.3078(5) -0.1399(5) 0.108(3) Uani 0.698(16) 1 d PD A 2
F5A F 0.4587(13) 1.1623(11) -0.2164(8) 0.204(7) Uani 0.698(16) 1 d PD A 2
N1 N 0.1275(3) 0.7596(4) 0.38243(17) 0.0828(10) Uani 1 1 d . . .
H1 H 0.1812 0.7295 0.3932 0.099 Uiso 1 1 calc R A .
O1 O 0.4558(2) 0.8524(2) 0.18215(13) 0.0620(6) Uani 1 1 d . . .
O2 O 0.3473(2) 0.6675(2) 0.08171(14) 0.0634(6) Uani 1 1 d . . .
O3 O 0.2350(3) 0.9195(4) 0.49605(15) 0.1114(12) Uani 1 1 d . . .
O4 O -0.0065(3) 0.8272(4) 0.46865(15) 0.1014(10) Uani 1 1 d . . .
S1 S 0.35881(8) 0.78724(7) 0.11767(4) 0.04905(19) Uani 1 1 d . A .
S2 S 0.12698(11) 0.87513(14) 0.43821(5) 0.0856(4) Uani 1 1 d . A .

loop_
_atom_site_aniso_label
_atom_site_aniso_U_11
_atom_site_aniso_U_22
_atom_site_aniso_U_33
_atom_site_aniso_U_23
_atom_site_aniso_U_13
_atom_site_aniso_U_12
C1 0.126(4) 0.072(3) 0.073(3) 0.020(2) 0.026(3) 0.057(3)
C2 0.095(3) 0.0530(19) 0.0406(17) -0.0016(14) -0.0002(17) 0.0289(18)
C3 0.119(3) 0.066(2) 0.0348(16) -0.0059(15) -0.0009(18) 0.048(2)
C4 0.079(2) 0.061(2) 0.0459(16) 0.0071(15) 0.0123(16) 0.0405(18)
C5 0.073(2) 0.0451(17) 0.0604(19) 0.0007(15) 0.0103(17) 0.0247(16)
C6 0.065(2) 0.0565(19) 0.0403(16) -0.0072(14) -0.0001(15) 0.0258(16)
C7 0.0602(18) 0.0500(17) 0.0364(14) -0.0022(12) 0.0041(13) 0.0284(15)
C8 0.0554(18) 0.061(2) 0.0573(19) 0.0029(16) -0.0026(15) 0.0298(16)
C9 0.063(2) 0.067(2) 0.070(2) -0.0143(18) -0.0137(18) 0.0283(18)
C10 0.073(2) 0.101(3) 0.054(2) -0.013(2) -0.0165(18) 0.045(2)
C11 0.099(3) 0.088(3) 0.0480(19) -0.0037(18) -0.0206(19) 0.057(2)
C12 0.079(2) 0.064(2) 0.0465(17) -0.0027(15) -0.0092(16) 0.0391(18)
C13 0.0583(18) 0.0552(18) 0.0390(15) 0.0016(13) -0.0013(13) 0.0299(15)
C14 0.0503(16) 0.0573(17) 0.0342(14) 0.0038(13) 0.0003(12) 0.0273(14)
C15 0.0610(19) 0.0641(19) 0.0354(14) 0.0003(13) 0.0017(13) 0.0330(16)
C16 0.067(2) 0.065(2) 0.0451(17) 0.0108(14) 0.0011(14) 0.0357(17)
C17 0.066(2) 0.079(2) 0.0564(19) 0.0256(19) 0.0088(17) 0.0308(19)
C18 0.0552(19) 0.102(3) 0.0459(18) 0.0212(18) 0.0112(15) 0.0424(19)
C19 0.0550(18) 0.080(2) 0.0382(16) 0.0073(15) 0.0002(13) 0.0363(17)
C20 0.067(2) 0.098(3) 0.0439(17) 0.0038(17) 0.0091(15) 0.0513(19)
C21 0.082(3) 0.117(3) 0.0464(17) -0.010(2) 0.0010(18) 0.061(2)
C22 0.149(5) 0.138(4) 0.062(3) -0.021(3) -0.007(3) 0.097(4)
C23 0.195(7) 0.101(4) 0.119(5) -0.036(4) 0.009(5) 0.042(4)
F1 0.138(2) 0.0686(13) 0.0789(14) -0.0030(11) -0.0413(14) 0.0578(14)
F2 0.0995(18) 0.0771(15) 0.135(2) -0.0327(16) -0.0461(16) 0.0320(13)
F3 0.167(17) 0.136(18) 0.075(10) 0.041(11) -0.026(11) -0.058(13)
F4 0.22(2) 0.23(2) 0.106(13) 0.093(14) 0.074(14) 0.19(2)
F5 0.23(2) 0.086(8) 0.030(5) 0.004(5) 0.045(9) 0.070(13)
F3A 0.313(14) 0.146(9) 0.177(10) 0.097(7) 0.181(10) 0.150(10)
F4A 0.154(7) 0.066(4) 0.113(4) 0.032(3) 0.043(4) 0.061(4)
F5A 0.252(13) 0.144(7) 0.110(7) 0.071(6) -0.065(7) 0.021(7)
N1 0.090(2) 0.144(3) 0.0489(17) 0.0077(18) 0.0035(15) 0.084(2)
O1 0.0611(14) 0.0804(16) 0.0459(12) 0.0029(11) -0.0041(10) 0.0364(12)
O2 0.0799(15) 0.0576(13) 0.0585(13) 0.0044(10) 0.0146(11) 0.0386(12)
O3 0.125(2) 0.216(4) 0.0438(14) -0.0207(18) -0.0153(15) 0.123(3)
O4 0.107(2) 0.185(3) 0.0532(15) 0.0204(17) 0.0266(15) 0.104(2)
S1 0.0578(4) 0.0544(4) 0.0374(3) 0.0013(3) 0.0016(3) 0.0299(4)
S2 0.0953(7) 0.1619(11) 0.0372(4) 0.0004(5) 0.0054(5) 0.0925(8)

loop_
_atom_type_symbol
_atom_type_description
_atom_type_scat_dispersion_real
_atom_type_scat_dispersion_imag
_atom_type_scat_source
C C 0.0033 0.0016 'International Tables Vol C Tables 4.2.6.8 and 6.1.1.4'
H H 0.0000 0.0000 'International Tables Vol C Tables 4.2.6.8 and 6.1.1.4'
N N 0.0061 0.0033 'International Tables Vol C Tables 4.2.6.8 and 6.1.1.4'
O O 0.0106 0.0060 'International Tables Vol C Tables 4.2.6.8 and 6.1.1.4'
F F 0.0171 0.0103 'International Tables Vol C Tables 4.2.6.8 and 6.1.1.4'
S S 0.1246 0.1234 'International Tables Vol C Tables 4.2.6.8 and 6.1.1.4'

loop_
_geom_angle_atom_site_label_1
_geom_angle_atom_site_label_2
_geom_angle_atom_site_label_3
_geom_angle
F5 C1 F5A 66.0(8)
F5 C1 F3 109.9(11)
F5A C1 F3 124.4(12)
F5 C1 F4A 127.3(10)
F5A C1 F4A 107.3(7)
F3 C1 F4A 28.3(15)
F5 C1 F3A 43.4(8)
F5A C1 F3A 107.0(6)
F3 C1 F3A 75.4(12)
F4A C1 F3A 102.1(7)
F5 C1 F4 105.0(9)
F5A C1 F4 39.7(8)
F3 C1 F4 104.6(10)
F4A C1 F4 78.1(12)
F3A C1 F4 140.5(8)
F5 C1 C4 115.3(9)
F5A C1 C4 114.8(6)
F3 C1 C4 115.6(9)
F4A C1 C4 114.2(5)
F3A C1 C4 110.4(6)
F4 C1 C4 105.0(8)
C3 C2 C7 118.9(3)
C3 C2 H2 120.6
C7 C2 H2 120.6
C4 C3 C2 120.7(3)
C4 C3 H3 119.6
C2 C3 H3 119.6
C3 C4 C5 119.8(3)
C3 C4 C1 119.1(3)
C5 C4 C1 121.0(3)
C6 C5 C4 120.3(3)
C6 C5 H5 119.9
C4 C5 H5 119.9
C5 C6 C7 119.1(3)
C5 C6 H6 120.4
C7 C6 H6 120.4
C6 C7 C2 121.1(3)
C6 C7 S1 119.9(2)
C2 C7 S1 118.7(2)
C9 C8 C13 120.3(3)
C9 C8 H8 119.8
C13 C8 H8 119.8
C8 C9 C10 123.8(3)
C8 C9 F2 118.0(3)
C10 C9 F2 118.2(3)
C9 C10 C11 117.3(3)
C9 C10 H10 121.4
C11 C10 H10 121.4
C10 C11 C12 119.5(3)
C10 C11 H11 120.3
C12 C11 H11 120.3
F1 C12 C11 116.0(3)
F1 C12 C13 119.7(3)
C11 C12 C13 124.3(3)
C12 C13 C8 114.8(3)
C12 C13 C14 124.4(3)
C8 C13 C14 120.9(3)
C13 C14 C15 115.2(2)
C13 C14 C16 113.2(2)
C15 C14 C16 106.9(2)
C13 C14 S1 108.17(19)
C15 C14 S1 110.0(2)
C16 C14 S1 102.7(2)
C19 C15 C14 110.8(3)
C19 C15 H15A 109.5
C14 C15 H15A 109.5
C19 C15 H15B 109.5
C14 C15 H15B 109.5
H15A C15 H15B 108.1
C17 C16 C14 111.1(3)
C17 C16 H16A 109.4
C14 C16 H16A 109.4
C17 C16 H16B 109.4
C14 C16 H16B 109.4
H16A C16 H16B 108.0
C18 C17 C16 113.6(3)
C18 C17 H17A 108.8
C16 C17 H17A 108.8
C18 C17 H17B 108.8
C16 C17 H17B 108.8
H17A C17 H17B 107.7
N1 C18 C17 110.8(3)
N1 C18 C19 109.1(3)
C17 C18 C19 111.4(3)
N1 C18 H18 108.5
C17 C18 H18 108.5
C19 C18 H18 108.5
C20 C19 C15 112.3(3)
C20 C19 C18 111.7(3)
C15 C19 C18 111.0(3)
C20 C19 H19 107.2
C15 C19 H19 107.2
C18 C19 H19 107.2
C21 C20 C19 115.8(3)
C21 C20 H20A 108.3
C19 C20 H20A 108.3
C21 C20 H20B 108.3
C19 C20 H20B 108.3
H20A C20 H20B 107.4
C20 C21 C22 114.3(3)
C20 C21 S2 109.5(3)
C22 C21 S2 109.1(3)
C20 C21 H21 107.9
C22 C21 H21 107.9
S2 C21 H21 107.9
C23 C22 C21 115.7(4)
C23 C22 H22A 108.4
C21 C22 H22A 108.4
C23 C22 H22B 108.4
C21 C22 H22B 108.4
H22A C22 H22B 107.4
C22 C23 H23A 109.5
C22 C23 H23B 109.5
H23A C23 H23B 109.5
C22 C23 H23C 109.5
H23A C23 H23C 109.5
H23B C23 H23C 109.5
C18 N1 S2 118.1(3)
C18 N1 H1 120.9
S2 N1 H1 120.9
O1 S1 O2 118.12(14)
O1 S1 C7 107.16(14)
O2 S1 C7 107.32(13)
O1 S1 C14 107.64(13)
O2 S1 C14 107.17(14)
C7 S1 C14 109.22(13)
O3 S2 O4 118.63(17)
O3 S2 N1 107.70(18)
O4 S2 N1 108.8(2)
O3 S2 C21 110.5(2)
O4 S2 C21 107.93(18)
N1 S2 C21 102.01(17)

loop_
_geom_bond_atom_site_label_1
_geom_bond_atom_site_label_2
_geom_bond_distance
C1 F5 1.238(9)
C1 F5A 1.264(7)
C1 F3 1.280(11)
C1 F4A 1.286(7)
C1 F3A 1.302(9)
C1 F4 1.321(11)
C1 C4 1.494(5)
C2 C3 1.370(5)
C2 C7 1.379(4)
C2 H2 0.9300
C3 C4 1.365(5)
C3 H3 0.9300
C4 C5 1.380(5)
C5 C6 1.370(5)
C5 H5 0.9300
C6 C7 1.372(4)
C6 H6 0.9300
C7 S1 1.774(3)
C8 C9 1.357(5)
C8 C13 1.400(4)
C8 H8 0.9300
C9 C10 1.361(5)
C9 F2 1.364(4)
C10 C11 1.363(6)
C10 H10 0.9300
C11 C12 1.373(5)
C11 H11 0.9300
C12 F1 1.344(4)
C12 C13 1.378(4)
C13 C14 1.533(4)
C14 C15 1.536(4)
C14 C16 1.552(4)
C14 S1 1.835(3)
C15 C19 1.527(4)
C15 H15A 0.9700
C15 H15B 0.9700
C16 C17 1.524(5)
C16 H16A 0.9700
C16 H16B 0.9700
C17 C18 1.510(5)
C17 H17A 0.9700
C17 H17B 0.9700
C18 N1 1.471(4)
C18 C19 1.542(5)
C18 H18 0.9800
C19 C20 1.527(5)
C19 H19 0.9800
C20 C21 1.519(5)
C20 H20A 0.9700
C20 H20B 0.9700
C21 C22 1.525(6)
C21 S2 1.764(4)
C21 H21 0.9800
C22 C23 1.456(8)
C22 H22A 0.9700
C22 H22B 0.9700
C23 H23A 0.9600
C23 H23B 0.9600
C23 H23C 0.9600
N1 S2 1.606(4)
N1 H1 0.8600
O1 S1 1.435(2)
O2 S1 1.435(2)
O3 S2 1.429(3)
O4 S2 1.430(3)
